data_4301760
loop_
_publ_author_name
'Frank L. Mulligan'
'Dominic C. Babbini'
'Isaac R. Davis'
'Stephanie K. Hurst'
'Gary S. Nichol'

_publ_contact_author 'Dr Stephanie K. Hurst'
_publ_contact_author_email stephanie.hurst@nau.edu
_publ_contact_author_fax '+1 928.523.8111'
_publ_contact_author_phone '+1 (928) 523-6204'
_publ_section_title
;
Monomers and Polymers of Tripalladium(0) Ditropylium Halides
;
_journal_name_full 'Inorganic Chemistry'
_journal_page_first 2708
_journal_page_last 2710
_journal_paper_doi 10.1021/ic8014578
_journal_volume 48
_journal_year 2009
_chemical_formula_moiety 'C24 H20 P +, C14 H14 I3 Pd3 -, C H2 Cl2'
_chemical_formula_sum 'C39 H36 Cl2 I3 P Pd3'
_chemical_formula_weight 1306.45
_chemical_name_systematic
;
 ?
;
_space_group_IT_number 33
_symmetry_cell_setting orthorhombic
_symmetry_space_group_name_Hall 'P 2c -2n'
_symmetry_space_group_name_H-M 'P n a 21'
_atom_sites_solution_hydrogens difmap
_atom_sites_solution_primary direct
_atom_sites_solution_secondary difmap
_audit_creation_method SHELXL-97
_cell_angle_alpha 90.00
_cell_angle_beta 90.00
_cell_angle_gamma 90.00
_cell_formula_units_Z 4
_cell_length_a 29.858(2)
_cell_length_b 7.6601(6)
_cell_length_c 17.4096(13)
_cell_measurement_reflns_used 9937
_cell_measurement_temperature 120(2)
_cell_measurement_theta_max 30.50
_cell_measurement_theta_min 2.6
_cell_volume 3981.8(5)
_computing_cell_refinement 'SAINT (Bruker, 2007)'
_computing_data_collection 'APEX2 (Bruker, 2007)'
_computing_data_reduction SAINT
_computing_molecular_graphics 'ORTEP3 for Windows (Farrugia, 1997)'
_computing_publication_material 'SHELXTL and local programs'
_computing_structure_refinement SHELXTL
_computing_structure_solution 'SHELXTL (Sheldrick, 2008)'
_diffrn_ambient_temperature 120(2)
_diffrn_measured_fraction_theta_full 0.998
_diffrn_measured_fraction_theta_max 0.998
_diffrn_measurement_device_type 'Bruker APEX2 CCD diffractometer'
_diffrn_measurement_method 'thin-slice \w scans'
_diffrn_radiation_monochromator 'silicon 111'
_diffrn_radiation_source 'Advanced Light Source beamline 11.3.1'
_diffrn_radiation_type synchrotron
_diffrn_radiation_wavelength 0.77490
_diffrn_reflns_av_R_equivalents 0.0655
_diffrn_reflns_av_sigmaI/netI 0.0469
_diffrn_reflns_limit_h_max 39
_diffrn_reflns_limit_h_min -39
_diffrn_reflns_limit_k_max 10
_diffrn_reflns_limit_k_min -10
_diffrn_reflns_limit_l_max 23
_diffrn_reflns_limit_l_min -23
_diffrn_reflns_number 56538
_diffrn_reflns_theta_full 31.14
_diffrn_reflns_theta_max 31.14
_diffrn_reflns_theta_min 2.55
_diffrn_standards_number 0
_exptl_absorpt_coefficient_mu 3.868
_exptl_absorpt_correction_T_max 0.9623
_exptl_absorpt_correction_T_min 0.5765
_exptl_absorpt_correction_type multi-scan
_exptl_absorpt_process_details 'SADABS 2008/4; Sheldrick, 1996'
_exptl_crystal_colour red
_exptl_crystal_density_diffrn 2.179
_exptl_crystal_density_method 'not measured'
_exptl_crystal_description needle
_exptl_crystal_F_000 2464
_exptl_crystal_size_max 0.16
_exptl_crystal_size_mid 0.02
_exptl_crystal_size_min 0.01
_refine_diff_density_max 0.764
_refine_diff_density_min -0.437
_refine_diff_density_rms 0.104
_refine_ls_abs_structure_details 'Flack H D (1983), Acta Cryst. A39, 876-881'
_refine_ls_abs_structure_Flack 0.153(15)
_refine_ls_extinction_method none
_refine_ls_goodness_of_fit_ref 1.032
_refine_ls_hydrogen_treatment constr
_refine_ls_matrix_type full
_refine_ls_number_parameters 434
_refine_ls_number_reflns 9883
_refine_ls_number_restraints 1
_refine_ls_restrained_S_all 1.032
_refine_ls_R_factor_all 0.0308
_refine_ls_R_factor_gt 0.0273
_refine_ls_shift/su_max 0.001
_refine_ls_shift/su_mean 0.000
_refine_ls_structure_factor_coef Fsqd
_refine_ls_weighting_details 'calc w=1/[\s^2^(Fo^2^)+(0.0172P)^2^+0.3999P] where P=(Fo^2^+2Fc^2^)/3'
_refine_ls_weighting_scheme calc
_refine_ls_wR_factor_gt 0.0574
_refine_ls_wR_factor_ref 0.0588
_reflns_number_gt 9242
_reflns_number_total 9883
_reflns_threshold_expression I>2\s(I)
_cod_data_source_file ic8014578_si_001_2.cif
_cod_data_source_block 3
_cod_database_code 4301760

loop_
_symmetry_equiv_pos_as_xyz
'x, y, z'
'-x, -y, z+1/2'
'x+1/2, -y+1/2, z'
'-x+1/2, y+1/2, z+1/2'

loop_
_atom_site_label
_atom_site_type_symbol
_atom_site_fract_x
_atom_site_fract_y
_atom_site_fract_z
_atom_site_U_iso_or_equiv
_atom_site_adp_type
_atom_site_occupancy
_atom_site_symmetry_multiplicity
_atom_site_calc_flag
_atom_site_refinement_flags
_atom_site_disorder_assembly
_atom_site_disorder_group
I1 I 0.337014(10) 0.61517(4) 0.56553(2) 0.02967(8) Uani 1 1 d . . .
I2 I 0.563401(11) 0.74015(4) 0.737368(18) 0.02552(7) Uani 1 1 d . . .
I3 I 0.537646(11) 0.76444(4) 0.308562(17) 0.02544(7) Uani 1 1 d . . .
Pd1 Pd 0.426546(11) 0.66950(4) 0.54230(2) 0.01857(7) Uani 1 1 d . . .
Pd2 Pd 0.510866(11) 0.72711(4) 0.607451(19) 0.01725(7) Uani 1 1 d . . .
Pd3 Pd 0.500478(12) 0.72786(4) 0.44912(2) 0.01757(7) Uani 1 1 d . . .
C1 C 0.43565(15) 0.3920(5) 0.5278(3) 0.0226(10) Uani 1 1 d . . .
H1 H 0.4051 0.3571 0.5290 0.027 Uiso 1 1 calc R . .
C2 C 0.45422(16) 0.4180(6) 0.4546(3) 0.0235(10) Uani 1 1 d . . .
H2 H 0.4334 0.4163 0.4133 0.028 Uiso 1 1 calc R . .
C3 C 0.49898(16) 0.4461(6) 0.4336(3) 0.0223(10) Uani 1 1 d . . .
H3 H 0.5050 0.4441 0.3800 0.027 Uiso 1 1 calc R . .
C4 C 0.53648(15) 0.4772(6) 0.4815(3) 0.0242(10) Uani 1 1 d . . .
H4 H 0.5639 0.5015 0.4561 0.029 Uiso 1 1 calc R . .
C5 C 0.53796(15) 0.4765(6) 0.5632(3) 0.0240(10) Uani 1 1 d . . .
H5 H 0.5664 0.4992 0.5855 0.029 Uiso 1 1 calc R . .
C6 C 0.50257(16) 0.4464(6) 0.6154(3) 0.0264(11) Uani 1 1 d . . .
H6 H 0.5104 0.4500 0.6683 0.032 Uiso 1 1 calc R . .
C7 C 0.45653(15) 0.4113(6) 0.5990(3) 0.0221(9) Uani 1 1 d . . .
H7 H 0.4376 0.3994 0.6425 0.027 Uiso 1 1 calc R . .
C8 C 0.42254(18) 0.9408(6) 0.4940(3) 0.0324(13) Uani 1 1 d . . .
H8 H 0.3955 0.9151 0.4676 0.039 Uiso 1 1 calc R . .
C9 C 0.42050(18) 0.9425(6) 0.5760(3) 0.0338(13) Uani 1 1 d . . .
H9 H 0.3915 0.9269 0.5975 0.041 Uiso 1 1 calc R . .
C10 C 0.4550(2) 0.9639(7) 0.6285(3) 0.0377(14) Uani 1 1 d . . .
H10 H 0.4466 0.9476 0.6806 0.045 Uiso 1 1 calc R . .
C11 C 0.4999(2) 1.0054(7) 0.6171(4) 0.0378(14) Uani 1 1 d . . .
H11 H 0.5168 1.0309 0.6619 0.045 Uiso 1 1 calc R . .
C12 C 0.52274(17) 1.0138(6) 0.5474(4) 0.0373(14) Uani 1 1 d . . .
H12 H 0.5543 1.0265 0.5509 0.045 Uiso 1 1 calc R . .
C13 C 0.5050(2) 1.0060(7) 0.4721(3) 0.0374(14) Uani 1 1 d . . .
H13 H 0.5260 1.0255 0.4320 0.045 Uiso 1 1 calc R . .
C14 C 0.4608(2) 0.9734(6) 0.4477(3) 0.0344(13) Uani 1 1 d . . .
H14 H 0.4560 0.9733 0.3938 0.041 Uiso 1 1 calc R . .
P P 0.20779(4) 0.91159(16) 0.35686(8) 0.0229(2) Uani 1 1 d . . .
C15 C 0.19664(16) 0.7850(7) 0.4416(3) 0.0295(11) Uani 1 1 d . . .
C16 C 0.22444(18) 0.6451(7) 0.4585(4) 0.0336(12) Uani 1 1 d . . .
H16 H 0.2483 0.6154 0.4249 0.040 Uiso 1 1 calc R . .
C17 C 0.21711(19) 0.5479(8) 0.5255(4) 0.0475(17) Uani 1 1 d . . .
H17 H 0.2365 0.4537 0.5381 0.057 Uiso 1 1 calc R . .
C18 C 0.1825(2) 0.5881(9) 0.5722(4) 0.0540(18) Uani 1 1 d . . .
H18 H 0.1777 0.5213 0.6174 0.065 Uiso 1 1 calc R . .
C19 C 0.1542(2) 0.7238(10) 0.5554(5) 0.067(2) Uani 1 1 d . . .
H19 H 0.1298 0.7490 0.5886 0.080 Uiso 1 1 calc R . .
C20 C 0.1610(2) 0.8248(10) 0.4899(4) 0.0507(17) Uani 1 1 d . . .
H20 H 0.1416 0.9194 0.4785 0.061 Uiso 1 1 calc R . .
C21 C 0.21467(16) 0.7610(6) 0.2793(3) 0.0251(10) Uani 1 1 d . . .
C22 C 0.18161(16) 0.6342(7) 0.2681(3) 0.0296(11) Uani 1 1 d . . .
H22 H 0.1554 0.6342 0.2991 0.035 Uiso 1 1 calc R . .
C23 C 0.18719(18) 0.5097(7) 0.2120(3) 0.0322(12) Uani 1 1 d . . .
H23 H 0.1648 0.4233 0.2047 0.039 Uiso 1 1 calc R . .
C24 C 0.22506(18) 0.5083(7) 0.1661(3) 0.0339(12) Uani 1 1 d . . .
H24 H 0.2283 0.4230 0.1269 0.041 Uiso 1 1 calc R . .
C25 C 0.25792(19) 0.6311(7) 0.1777(3) 0.0380(13) Uani 1 1 d . . .
H25 H 0.2842 0.6284 0.1469 0.046 Uiso 1 1 calc R . .
C26 C 0.25340(17) 0.7585(7) 0.2334(3) 0.0295(11) Uani 1 1 d . . .
H26 H 0.2762 0.8434 0.2406 0.035 Uiso 1 1 calc R . .
C27 C 0.25662(15) 1.0443(6) 0.3711(3) 0.0241(10) Uani 1 1 d . . .
C28 C 0.26795(17) 1.1619(7) 0.3130(3) 0.0328(12) Uani 1 1 d . . .
H28 H 0.2519 1.1630 0.2658 0.039 Uiso 1 1 calc R . .
C29 C 0.30320(19) 1.2777(8) 0.3255(4) 0.0375(13) Uani 1 1 d . . .
H29 H 0.3113 1.3586 0.2865 0.045 Uiso 1 1 calc R . .
C30 C 0.32651(19) 1.2760(7) 0.3940(4) 0.0356(13) Uani 1 1 d . . .
H30 H 0.3508 1.3542 0.4017 0.043 Uiso 1 1 calc R . .
C31 C 0.31460(16) 1.1615(7) 0.4507(3) 0.0325(12) Uani 1 1 d . . .
H31 H 0.3302 1.1635 0.4983 0.039 Uiso 1 1 calc R . .
C32 C 0.28012(16) 1.0426(6) 0.4398(3) 0.0276(10) Uani 1 1 d . . .
H32 H 0.2727 0.9611 0.4789 0.033 Uiso 1 1 calc R . .
C33 C 0.16282(15) 1.0610(6) 0.3401(3) 0.0241(10) Uani 1 1 d . . .
C34 C 0.15769(17) 1.2016(7) 0.3916(3) 0.0290(11) Uani 1 1 d . . .
H34 H 0.1785 1.2176 0.4323 0.035 Uiso 1 1 calc R . .
C35 C 0.12221(18) 1.3159(7) 0.3826(3) 0.0316(11) Uani 1 1 d . . .
H35 H 0.1187 1.4117 0.4167 0.038 Uiso 1 1 calc R . .
C36 C 0.09171(17) 1.2905(7) 0.3234(3) 0.0302(12) Uani 1 1 d . . .
H36 H 0.0670 1.3674 0.3180 0.036 Uiso 1 1 calc R . .
C37 C 0.09712(18) 1.1542(7) 0.2723(3) 0.0319(11) Uani 1 1 d . . .
H37 H 0.0764 1.1396 0.2314 0.038 Uiso 1 1 calc R . .
C38 C 0.13262(16) 1.0383(6) 0.2805(3) 0.0265(10) Uani 1 1 d . . .
H38 H 0.1361 0.9442 0.2454 0.032 Uiso 1 1 calc R . .
Cl1 Cl 0.37963(5) 0.7582(2) 0.17382(10) 0.0466(4) Uani 1 1 d . . .
Cl2 Cl 0.36214(6) 0.7331(2) 0.33840(10) 0.0490(4) Uani 1 1 d . . .
C39 C 0.40297(19) 0.7556(7) 0.2663(4) 0.0371(13) Uani 1 1 d . . .
H39A H 0.4197 0.8655 0.2748 0.045 Uiso 1 1 calc R . .
H39B H 0.4245 0.6577 0.2701 0.045 Uiso 1 1 calc R . .

loop_
_atom_site_aniso_label
_atom_site_aniso_U_11
_atom_site_aniso_U_22
_atom_site_aniso_U_33
_atom_site_aniso_U_23
_atom_site_aniso_U_13
_atom_site_aniso_U_12
I1 0.02149(13) 0.02794(16) 0.03959(19) -0.00861(14) -0.00040(14) -0.00078(12)
I2 0.03626(17) 0.02254(15) 0.01776(15) -0.00050(12) -0.00659(12) -0.00137(12)
I3 0.04203(19) 0.01878(15) 0.01551(14) -0.00023(13) 0.00578(13) -0.00215(12)
Pd1 0.02175(15) 0.01363(15) 0.02033(17) -0.00022(13) -0.00021(13) -0.00003(12)
Pd2 0.02443(16) 0.01336(15) 0.01395(16) 0.00006(14) -0.00138(13) -0.00118(12)
Pd3 0.02680(17) 0.01260(15) 0.01330(15) -0.00039(14) 0.00126(13) 0.00121(12)
C1 0.025(2) 0.015(2) 0.028(3) -0.002(2) 0.0009(18) 0.0003(16)
C2 0.038(3) 0.015(2) 0.017(2) -0.0028(18) -0.0059(19) 0.0031(18)
C3 0.037(3) 0.012(2) 0.018(2) -0.0012(17) 0.0055(19) -0.0035(18)
C4 0.022(2) 0.020(2) 0.030(3) -0.0007(19) 0.0030(19) -0.0027(18)
C5 0.026(2) 0.013(2) 0.033(3) -0.0026(19) -0.012(2) 0.0022(16)
C6 0.042(3) 0.013(2) 0.024(3) 0.006(2) -0.008(2) -0.0027(18)
C7 0.032(2) 0.013(2) 0.021(2) -0.0011(18) 0.0067(19) 0.0004(17)
C8 0.037(3) 0.010(2) 0.050(4) -0.008(2) -0.016(2) 0.0086(19)
C9 0.035(3) 0.018(2) 0.048(3) -0.005(2) 0.021(3) -0.006(2)
C10 0.081(4) 0.013(2) 0.019(3) -0.0009(19) 0.019(3) -0.003(2)
C11 0.062(4) 0.011(2) 0.040(3) -0.005(2) -0.026(3) 0.000(2)
C12 0.032(3) 0.015(2) 0.065(4) -0.011(2) -0.005(3) -0.0008(19)
C13 0.056(4) 0.019(3) 0.037(3) -0.002(2) 0.023(3) -0.001(2)
C14 0.071(4) 0.015(2) 0.017(2) 0.000(2) -0.006(3) 0.010(2)
P 0.0204(6) 0.0221(6) 0.0262(7) 0.0026(5) -0.0028(5) -0.0030(5)
C15 0.028(2) 0.031(3) 0.030(3) 0.009(2) -0.007(2) -0.011(2)
C16 0.029(2) 0.031(3) 0.041(3) 0.010(3) -0.003(2) -0.003(2)
C17 0.031(3) 0.050(4) 0.062(4) 0.033(3) -0.013(3) -0.010(3)
C18 0.047(3) 0.064(4) 0.051(4) 0.035(4) 0.004(3) -0.010(3)
C19 0.046(4) 0.093(6) 0.062(5) 0.041(4) 0.026(4) 0.011(4)
C20 0.040(3) 0.063(4) 0.049(4) 0.027(3) 0.013(3) 0.008(3)
C21 0.023(2) 0.023(2) 0.029(3) 0.000(2) -0.0020(19) -0.0002(18)
C22 0.020(2) 0.031(3) 0.038(3) 0.000(2) -0.004(2) -0.0051(19)
C23 0.037(3) 0.023(3) 0.037(3) 0.002(2) -0.006(2) -0.009(2)
C24 0.041(3) 0.029(3) 0.032(3) -0.004(2) -0.004(2) -0.004(2)
C25 0.037(3) 0.040(3) 0.036(3) -0.008(3) 0.010(2) -0.004(2)
C26 0.031(3) 0.034(3) 0.024(3) -0.001(2) 0.002(2) -0.008(2)
C27 0.024(2) 0.027(2) 0.021(3) -0.003(2) 0.0013(18) -0.0040(19)
C28 0.032(3) 0.033(3) 0.033(3) -0.002(2) -0.007(2) -0.010(2)
C29 0.039(3) 0.035(3) 0.039(3) 0.006(2) -0.001(2) -0.012(2)
C30 0.035(3) 0.028(3) 0.043(3) -0.004(2) -0.008(3) -0.012(2)
C31 0.025(2) 0.032(3) 0.041(3) -0.011(3) -0.010(2) -0.002(2)
C32 0.026(2) 0.027(2) 0.030(3) -0.003(2) -0.003(2) 0.0011(19)
C33 0.022(2) 0.027(2) 0.024(2) 0.004(2) -0.0009(18) 0.0011(18)
C34 0.028(3) 0.034(3) 0.025(3) -0.002(2) -0.002(2) -0.005(2)
C35 0.036(3) 0.026(3) 0.033(3) -0.003(2) 0.004(2) 0.003(2)
C36 0.025(2) 0.027(3) 0.039(3) 0.010(2) 0.000(2) 0.0027(19)
C37 0.031(3) 0.026(3) 0.039(3) 0.001(2) -0.009(2) 0.003(2)
C38 0.032(3) 0.018(2) 0.029(3) 0.004(2) -0.004(2) 0.0019(19)
Cl1 0.0453(8) 0.0573(10) 0.0371(8) 0.0010(7) 0.0043(6) 0.0138(7)
Cl2 0.0481(9) 0.0626(11) 0.0364(8) -0.0035(7) 0.0021(7) -0.0110(7)
C39 0.029(3) 0.035(3) 0.047(4) -0.003(3) -0.002(2) 0.000(2)

loop_
_atom_type_symbol
_atom_type_description
_atom_type_scat_dispersion_real
_atom_type_scat_dispersion_imag
_atom_type_scat_source
C C 0.0033 0.0016 'International Tables Vol C Tables 4.2.6.8 and 6.1.1.4'
H H 0.0000 0.0000 'International Tables Vol C Tables 4.2.6.8 and 6.1.1.4'
Cl Cl 0.1484 0.1585 'International Tables Vol C Tables 4.2.6.8 and 6.1.1.4'
P P 0.1023 0.0942 'International Tables Vol C Tables 4.2.6.8 and 6.1.1.4'
Pd Pd -0.9988 1.0072 'International Tables Vol C Tables 4.2.6.8 and 6.1.1.4'
I I -0.4742 1.8119 'International Tables Vol C Tables 4.2.6.8 and 6.1.1.4'

loop_
_geom_angle_atom_site_label_1
_geom_angle_atom_site_label_2
_geom_angle_atom_site_label_3
_geom_angle
_geom_angle_site_symmetry_1
_geom_angle_site_symmetry_3
_geom_angle_publ_flag
I1 Pd1 Pd2 147.556(18) . . ?
I1 Pd1 Pd3 152.629(18) . . ?
I1 Pd1 C1 89.45(12) . . ?
I1 Pd1 C2 106.58(11) . . ?
I1 Pd1 C7 100.33(11) . . ?
I1 Pd1 C8 98.29(14) . . ?
I1 Pd1 C9 91.45(13) . . ?
Pd2 Pd1 Pd3 59.712(13) . . ?
Pd2 Pd1 C1 95.13(12) . . ?
Pd2 Pd1 C2 93.97(11) . . ?
Pd2 Pd1 C7 67.98(11) . . ?
Pd2 Pd1 C8 93.09(14) . . ?
Pd2 Pd1 C9 79.27(15) . . ?
Pd3 Pd1 C1 89.44(12) . . ?
Pd3 Pd1 C2 61.46(11) . . ?
Pd3 Pd1 C7 94.42(11) . . ?
Pd3 Pd1 C8 70.99(15) . . ?
Pd3 Pd1 C9 93.94(13) . . ?
C1 Pd1 C2 32.78(16) . . ?
C1 Pd1 C7 35.32(17) . . ?
C1 Pd1 C8 151.0(2) . . ?
C1 Pd1 C9 170.8(2) . . ?
C2 Pd1 C7 60.53(15) . . ?
C2 Pd1 C8 118.94(18) . . ?
C2 Pd1 C9 153.87(18) . . ?
C7 Pd1 C8 160.52(18) . . ?
C7 Pd1 C9 135.7(2) . . ?
C8 Pd1 C9 37.68(19) . . ?
I2 Pd2 Pd1 148.378(17) . . ?
I2 Pd2 Pd3 151.600(17) . . ?
I2 Pd2 C5 96.24(12) . . ?
I2 Pd2 C6 92.78(13) . . ?
I2 Pd2 C10 103.56(14) . . ?
I2 Pd2 C11 89.26(14) . . ?
I2 Pd2 C12 103.59(13) . . ?
Pd1 Pd2 Pd3 59.775(13) . . ?
Pd1 Pd2 C5 92.92(11) . . ?
Pd1 Pd2 C6 76.51(13) . . ?
Pd1 Pd2 C10 64.62(15) . . ?
Pd1 Pd2 C11 92.88(15) . . ?
Pd1 Pd2 C12 95.64(13) . . ?
Pd3 Pd2 C5 72.42(13) . . ?
Pd3 Pd2 C6 93.02(14) . . ?
Pd3 Pd2 C10 93.98(13) . . ?
Pd3 Pd2 C11 93.33(16) . . ?
Pd3 Pd2 C12 65.88(14) . . ?
C5 Pd2 C6 37.51(18) . . ?
C5 Pd2 C10 157.52(19) . . ?
C5 Pd2 C11 159.1(2) . . ?
C5 Pd2 C12 124.9(2) . . ?
C6 Pd2 C10 129.48(19) . . ?
C6 Pd2 C11 162.7(2) . . ?
C6 Pd2 C12 158.3(2) . . ?
C10 Pd2 C11 33.9(2) . . ?
C10 Pd2 C12 60.58(18) . . ?
C11 Pd2 C12 34.4(2) . . ?
I3 Pd3 Pd1 150.789(17) . . ?
I3 Pd3 Pd2 148.694(17) . . ?
I3 Pd3 C3 89.94(12) . . ?
I3 Pd3 C4 96.80(12) . . ?
I3 Pd3 C13 92.26(14) . . ?
I3 Pd3 C14 96.95(15) . . ?
Pd1 Pd3 Pd2 60.513(13) . . ?
Pd1 Pd3 C3 84.05(12) . . ?
Pd1 Pd3 C4 95.45(12) . . ?
Pd1 Pd3 C13 95.73(14) . . ?
Pd1 Pd3 C14 73.68(15) . . ?
Pd2 Pd3 C3 97.10(13) . . ?
Pd2 Pd3 C4 72.44(13) . . ?
Pd2 Pd3 C13 79.17(16) . . ?
Pd2 Pd3 C14 94.15(14) . . ?
C3 Pd3 C4 37.07(17) . . ?
C3 Pd3 C13 175.8(2) . . ?
C3 Pd3 C14 145.8(2) . . ?
C4 Pd3 C13 138.9(2) . . ?
C4 Pd3 C14 165.94(19) . . ?
C13 Pd3 C14 37.4(2) . . ?
Pd1 C1 H1 98.9 . . ?
Pd1 C1 C2 90.9(3) . . ?
Pd1 C1 C7 81.3(3) . . ?
H1 C1 C2 116.0 . . ?
H1 C1 C7 116.0 . . ?
C2 C1 C7 127.9(4) . . ?
Pd1 C2 C1 56.3(2) . . ?
Pd1 C2 H2 104.4 . . ?
Pd1 C2 C3 110.1(3) . . ?
C1 C2 H2 115.3 . . ?
C1 C2 C3 129.4(4) . . ?
H2 C2 C3 115.3 . . ?
Pd3 C3 C2 98.0(3) . . ?
Pd3 C3 H3 97.7 . . ?
Pd3 C3 C4 75.2(3) . . ?
C2 C3 H3 115.6 . . ?
C2 C3 C4 128.7(4) . . ?
H3 C3 C4 115.6 . . ?
Pd3 C4 C3 67.8(3) . . ?
Pd3 C4 H4 97.3 . . ?
Pd3 C4 C5 105.4(3) . . ?
C3 C4 H4 116.1 . . ?
C3 C4 C5 127.8(4) . . ?
H4 C4 C5 116.1 . . ?
Pd2 C5 C4 109.4(3) . . ?
Pd2 C5 H5 91.5 . . ?
Pd2 C5 C6 69.2(3) . . ?
C4 C5 H5 115.8 . . ?
C4 C5 C6 128.3(4) . . ?
H5 C5 C6 115.8 . . ?
Pd2 C6 C5 73.2(3) . . ?
Pd2 C6 H6 90.3 . . ?
Pd2 C6 C7 106.5(3) . . ?
C5 C6 H6 115.8 . . ?
C5 C6 C7 128.4(5) . . ?
H6 C6 C7 115.8 . . ?
Pd1 C7 C1 63.4(2) . . ?
Pd1 C7 C6 106.7(3) . . ?
Pd1 C7 H7 100.7 . . ?
C1 C7 C6 128.8(4) . . ?
C1 C7 H7 115.6 . . ?
C6 C7 H7 115.6 . . ?
Pd1 C8 H8 92.0 . . ?
Pd1 C8 C9 68.7(3) . . ?
Pd1 C8 C14 109.4(3) . . ?
H8 C8 C9 116.6 . . ?
H8 C8 C14 116.6 . . ?
C9 C8 C14 126.8(5) . . ?
Pd1 C9 C8 73.6(3) . . ?
Pd1 C9 H9 93.5 . . ?
Pd1 C9 C10 103.3(4) . . ?
C8 C9 H9 115.6 . . ?
C8 C9 C10 128.9(5) . . ?
H9 C9 C10 115.6 . . ?
Pd2 C10 C9 108.3(3) . . ?
Pd2 C10 H10 102.8 . . ?
Pd2 C10 C11 60.0(3) . . ?
C9 C10 H10 114.8 . . ?
C9 C10 C11 130.4(5) . . ?
H10 C10 C11 114.8 . . ?
Pd2 C11 C10 86.1(3) . . ?
Pd2 C11 H11 100.7 . . ?
Pd2 C11 C12 84.5(3) . . ?
C10 C11 H11 116.3 . . ?
C10 C11 C12 127.3(5) . . ?
H11 C11 C12 116.3 . . ?
Pd2 C12 C11 61.2(3) . . ?
Pd2 C12 H12 101.9 . . ?
Pd2 C12 C13 107.6(3) . . ?
C11 C12 H12 115.8 . . ?
C11 C12 C13 128.4(5) . . ?
H12 C12 C13 115.8 . . ?
Pd3 C13 C12 103.6(4) . . ?
Pd3 C13 H13 93.5 . . ?
Pd3 C13 C14 73.3(3) . . ?
C12 C13 H13 115.2 . . ?
C12 C13 C14 129.6(5) . . ?
H13 C13 C14 115.2 . . ?
Pd3 C14 C8 105.9(3) . . ?
Pd3 C14 C13 69.3(3) . . ?
Pd3 C14 H14 95.2 . . ?
C8 C14 C13 127.9(5) . . ?
C8 C14 H14 116.1 . . ?
C13 C14 H14 116.1 . . ?
C15 P C21 107.1(2) . . ?
C15 P C27 110.0(2) . . ?
C15 P C33 109.9(2) . . ?
C21 P C27 112.1(2) . . ?
C21 P C33 112.1(2) . . ?
C27 P C33 105.7(2) . . ?
P C15 C16 118.7(4) . . ?
P C15 C20 121.4(4) . . ?
C16 C15 C20 120.0(5) . . ?
C15 C16 H16 120.2 . . ?
C15 C16 C17 119.6(6) . . ?
H16 C16 C17 120.2 . . ?
C16 C17 H17 120.0 . . ?
C16 C17 C18 120.0(6) . . ?
H17 C17 C18 120.0 . . ?
C17 C18 H18 119.5 . . ?
C17 C18 C19 121.1(6) . . ?
H18 C18 C19 119.5 . . ?
C18 C19 H19 119.8 . . ?
C18 C19 C20 120.4(6) . . ?
H19 C19 C20 119.8 . . ?
C15 C20 C19 119.0(6) . . ?
C15 C20 H20 120.5 . . ?
C19 C20 H20 120.5 . . ?
P C21 C22 118.2(4) . . ?
P C21 C26 122.2(4) . . ?
C22 C21 C26 119.4(5) . . ?
C21 C22 H22 120.2 . . ?
C21 C22 C23 119.7(5) . . ?
H22 C22 C23 120.2 . . ?
C22 C23 H23 119.5 . . ?
C22 C23 C24 120.9(5) . . ?
H23 C23 C24 119.5 . . ?
C23 C24 H24 120.2 . . ?
C23 C24 C25 119.6(5) . . ?
H24 C24 C25 120.2 . . ?
C24 C25 H25 119.5 . . ?
C24 C25 C26 121.1(5) . . ?
H25 C25 C26 119.5 . . ?
C21 C26 C25 119.3(5) . . ?
C21 C26 H26 120.4 . . ?
C25 C26 H26 120.4 . . ?
P C27 C28 117.5(4) . . ?
P C27 C32 121.7(4) . . ?
C28 C27 C32 120.6(4) . . ?
C27 C28 H28 120.7 . . ?
C27 C28 C29 118.7(5) . . ?
H28 C28 C29 120.7 . . ?
C28 C29 H29 119.7 . . ?
C28 C29 C30 120.7(5) . . ?
H29 C29 C30 119.7 . . ?
C29 C30 H30 120.1 . . ?
C29 C30 C31 119.9(5) . . ?
H30 C30 C31 120.1 . . ?
C30 C31 H31 119.5 . . ?
C30 C31 C32 121.0(5) . . ?
H31 C31 C32 119.5 . . ?
C27 C32 C31 119.2(5) . . ?
C27 C32 H32 120.4 . . ?
C31 C32 H32 120.4 . . ?
P C33 C34 117.8(4) . . ?
P C33 C38 122.1(4) . . ?
C34 C33 C38 120.1(4) . . ?
C33 C34 H34 120.2 . . ?
C33 C34 C35 119.6(5) . . ?
H34 C34 C35 120.2 . . ?
C34 C35 H35 120.1 . . ?
C34 C35 C36 119.8(5) . . ?
H35 C35 C36 120.1 . . ?
C35 C36 H36 119.8 . . ?
C35 C36 C37 120.5(5) . . ?
H36 C36 C37 119.8 . . ?
C36 C37 H37 119.8 . . ?
C36 C37 C38 120.5(5) . . ?
H37 C37 C38 119.8 . . ?
C33 C38 C37 119.5(5) . . ?
C33 C38 H38 120.3 . . ?
C37 C38 H38 120.3 . . ?
Cl1 C39 Cl2 112.4(3) . . ?
Cl1 C39 H39A 109.1 . . ?
Cl1 C39 H39B 109.1 . . ?
Cl2 C39 H39A 109.1 . . ?
Cl2 C39 H39B 109.1 . . ?
H39A C39 H39B 107.9 . . ?

loop_
_geom_bond_atom_site_label_1
_geom_bond_atom_site_label_2
_geom_bond_distance
_geom_bond_site_symmetry_2
_geom_bond_publ_flag
I1 Pd1 2.7355(5) . ?
I2 Pd2 2.7543(5) . ?
I3 Pd3 2.7015(5) . ?
Pd1 Pd2 2.7963(5) . ?
Pd1 Pd3 2.7757(5) . ?
Pd1 C1 2.157(4) . ?
Pd1 C2 2.593(4) . ?
Pd1 C7 2.385(5) . ?
Pd1 C8 2.245(5) . ?
Pd1 C9 2.180(5) . ?
Pd2 Pd3 2.7739(5) . ?
Pd2 C5 2.221(4) . ?
Pd2 C6 2.169(5) . ?
Pd2 C10 2.492(6) . ?
Pd2 C11 2.164(5) . ?
Pd2 C12 2.458(5) . ?
Pd3 C3 2.175(4) . ?
Pd3 C4 2.272(5) . ?
Pd3 C13 2.172(5) . ?
Pd3 C14 2.223(5) . ?
C1 H1 0.9500 . ?
C1 C2 1.404(7) . ?
C1 C7 1.395(7) . ?
C2 H2 0.9500 . ?
C2 C3 1.402(6) . ?
C3 H3 0.9500 . ?
C3 C4 1.417(6) . ?
C4 H4 0.9500 . ?
C4 C5 1.423(7) . ?
C5 H5 0.9500 . ?
C5 C6 1.412(7) . ?
C6 H6 0.9500 . ?
C6 C7 1.430(7) . ?
C7 H7 0.9500 . ?
C8 H8 0.9500 . ?
C8 C9 1.430(7) . ?
C8 C14 1.420(8) . ?
C9 H9 0.9500 . ?
C9 C10 1.385(9) . ?
C10 H10 0.9500 . ?
C10 C11 1.392(8) . ?
C11 H11 0.9500 . ?
C11 C12 1.395(9) . ?
C12 H12 0.9500 . ?
C12 C13 1.414(9) . ?
C13 H13 0.9500 . ?
C13 C14 1.409(8) . ?
C14 H14 0.9500 . ?
P C15 1.797(5) . ?
P C21 1.787(5) . ?
P C27 1.794(5) . ?
P C33 1.788(5) . ?
C15 C16 1.387(7) . ?
C15 C20 1.390(8) . ?
C16 H16 0.9500 . ?
C16 C17 1.402(8) . ?
C17 H17 0.9500 . ?
C17 C18 1.349(9) . ?
C18 H18 0.9500 . ?
C18 C19 1.372(9) . ?
C19 H19 0.9500 . ?
C19 C20 1.391(9) . ?
C20 H20 0.9500 . ?
C21 C22 1.399(6) . ?
C21 C26 1.406(7) . ?
C22 H22 0.9500 . ?
C22 C23 1.375(7) . ?
C23 H23 0.9500 . ?
C23 C24 1.385(8) . ?
C24 H24 0.9500 . ?
C24 C25 1.374(7) . ?
C25 H25 0.9500 . ?
C25 C26 1.383(7) . ?
C26 H26 0.9500 . ?
C27 C28 1.397(7) . ?
C27 C32 1.386(7) . ?
C28 H28 0.9500 . ?
C28 C29 1.393(7) . ?
C29 H29 0.9500 . ?
C29 C30 1.381(8) . ?
C30 H30 0.9500 . ?
C30 C31 1.368(8) . ?
C31 H31 0.9500 . ?
C31 C32 1.388(7) . ?
C32 H32 0.9500 . ?
C33 C34 1.410(7) . ?
C33 C38 1.386(7) . ?
C34 H34 0.9500 . ?
C34 C35 1.384(7) . ?
C35 H35 0.9500 . ?
C35 C36 1.389(8) . ?
C36 H36 0.9500 . ?
C36 C37 1.380(8) . ?
C37 H37 0.9500 . ?
C37 C38 1.390(7) . ?
C38 H38 0.9500 . ?
Cl1 C39 1.755(7) . ?
Cl2 C39 1.758(6) . ?
C39 H39A 0.9900 . ?
C39 H39B 0.9900 . ?

loop_
_geom_hbond_atom_site_label_D
_geom_hbond_atom_site_label_H
_geom_hbond_atom_site_label_A
_geom_hbond_distance_DH
_geom_hbond_distance_HA
_geom_hbond_distance_DA
_geom_hbond_angle_DHA
_geom_hbond_site_symmetry_A
C8 H8 Cl2 0.95 2.83 3.622(6) 141.8 .
C18 H18 Cl1 0.95 2.82 3.600(6) 139.9 4_545
C36 H36 I3 0.95 2.96 3.781(5) 145.8 3_475

loop_
_geom_torsion_atom_site_label_1
_geom_torsion_atom_site_label_2
_geom_torsion_atom_site_label_3
_geom_torsion_atom_site_label_4
_geom_torsion
_geom_torsion_site_symmetry_1
_geom_torsion_site_symmetry_2
_geom_torsion_site_symmetry_3
_geom_torsion_site_symmetry_4
_geom_torsion_publ_flag
I1 Pd1 Pd2 I2 8.88(5) . . . . ?
I1 Pd1 Pd2 Pd3 -176.57(3) . . . . ?
I1 Pd1 Pd2 C5 115.75(14) . . . . ?
I1 Pd1 Pd2 C6 81.74(15) . . . . ?
I1 Pd1 Pd2 C10 -65.14(13) . . . . ?
I1 Pd1 Pd2 C11 -84.39(18) . . . . ?
I1 Pd1 Pd2 C12 -118.76(14) . . . . ?
Pd3 Pd1 Pd2 I2 -174.55(3) . . . . ?
Pd3 Pd1 Pd2 C5 -67.68(14) . . . . ?
Pd3 Pd1 Pd2 C6 -101.69(15) . . . . ?
Pd3 Pd1 Pd2 C10 111.43(13) . . . . ?
Pd3 Pd1 Pd2 C11 92.18(18) . . . . ?
Pd3 Pd1 Pd2 C12 57.81(14) . . . . ?
C1 Pd1 Pd2 I2 -88.21(13) . . . . ?
C1 Pd1 Pd2 Pd3 86.34(13) . . . . ?
C1 Pd1 Pd2 C5 18.66(19) . . . . ?
C1 Pd1 Pd2 C6 -15.35(19) . . . . ?
C1 Pd1 Pd2 C10 -162.23(19) . . . . ?
C1 Pd1 Pd2 C11 178.5(2) . . . . ?
C1 Pd1 Pd2 C12 144.15(19) . . . . ?
C2 Pd1 Pd2 I2 -121.08(11) . . . . ?
C2 Pd1 Pd2 Pd3 53.48(11) . . . . ?
C2 Pd1 Pd2 C5 -14.20(17) . . . . ?
C2 Pd1 Pd2 C6 -48.21(18) . . . . ?
C2 Pd1 Pd2 C10 164.91(17) . . . . ?
C2 Pd1 Pd2 C11 145.7(2) . . . . ?
C2 Pd1 Pd2 C12 111.29(17) . . . . ?
C7 Pd1 Pd2 I2 -65.13(12) . . . . ?
C7 Pd1 Pd2 Pd3 109.42(12) . . . . ?
C7 Pd1 Pd2 C5 41.74(18) . . . . ?
C7 Pd1 Pd2 C6 7.73(19) . . . . ?
C7 Pd1 Pd2 C10 -139.15(18) . . . . ?
C7 Pd1 Pd2 C11 -158.4(2) . . . . ?
C7 Pd1 Pd2 C12 167.23(18) . . . . ?
C8 Pd1 Pd2 I2 119.61(15) . . . . ?
C8 Pd1 Pd2 Pd3 -65.83(15) . . . . ?
C8 Pd1 Pd2 C5 -133.5(2) . . . . ?
C8 Pd1 Pd2 C6 -167.5(2) . . . . ?
C8 Pd1 Pd2 C10 45.6(2) . . . . ?
C8 Pd1 Pd2 C11 26.3(2) . . . . ?
C8 Pd1 Pd2 C12 -8.0(2) . . . . ?
C9 Pd1 Pd2 I2 84.39(15) . . . . ?
C9 Pd1 Pd2 Pd3 -101.05(15) . . . . ?
C9 Pd1 Pd2 C5 -168.7(2) . . . . ?
C9 Pd1 Pd2 C6 157.3(2) . . . . ?
C9 Pd1 Pd2 C10 10.4(2) . . . . ?
C9 Pd1 Pd2 C11 -8.9(2) . . . . ?
C9 Pd1 Pd2 C12 -43.2(2) . . . . ?
I2 Pd2 Pd3 I3 -6.73(6) . . . . ?
I2 Pd2 Pd3 Pd1 174.00(4) . . . . ?
I2 Pd2 Pd3 C3 94.97(13) . . . . ?
I2 Pd2 Pd3 C4 66.94(13) . . . . ?
I2 Pd2 Pd3 C13 -83.00(16) . . . . ?
I2 Pd2 Pd3 C14 -117.39(16) . . . . ?
Pd1 Pd2 Pd3 I3 179.28(3) . . . . ?
Pd1 Pd2 Pd3 C3 -79.03(13) . . . . ?
Pd1 Pd2 Pd3 C4 -107.06(12) . . . . ?
Pd1 Pd2 Pd3 C13 103.01(16) . . . . ?
Pd1 Pd2 Pd3 C14 68.62(16) . . . . ?
C5 Pd2 Pd3 I3 -76.46(12) . . . . ?
C5 Pd2 Pd3 Pd1 104.26(12) . . . . ?
C5 Pd2 Pd3 C3 25.24(17) . . . . ?
C5 Pd2 Pd3 C4 -2.79(18) . . . . ?
C5 Pd2 Pd3 C13 -152.7(2) . . . . ?
C5 Pd2 Pd3 C14 172.9(2) . . . . ?
C6 Pd2 Pd3 I3 -108.25(13) . . . . ?
C6 Pd2 Pd3 Pd1 72.47(13) . . . . ?
C6 Pd2 Pd3 C3 -6.56(18) . . . . ?
C6 Pd2 Pd3 C4 -34.59(18) . . . . ?
C6 Pd2 Pd3 C13 175.5(2) . . . . ?
C6 Pd2 Pd3 C14 141.1(2) . . . . ?
C10 Pd2 Pd3 I3 121.81(14) . . . . ?
C10 Pd2 Pd3 Pd1 -57.46(14) . . . . ?
C10 Pd2 Pd3 C3 -136.49(19) . . . . ?
C10 Pd2 Pd3 C4 -164.52(19) . . . . ?
C10 Pd2 Pd3 C13 45.5(2) . . . . ?
C10 Pd2 Pd3 C14 11.2(2) . . . . ?
C11 Pd2 Pd3 I3 87.89(17) . . . . ?
C11 Pd2 Pd3 Pd1 -91.39(16) . . . . ?
C11 Pd2 Pd3 C3 -170.4(2) . . . . ?
C11 Pd2 Pd3 C4 161.6(2) . . . . ?
C11 Pd2 Pd3 C13 11.6(2) . . . . ?
C11 Pd2 Pd3 C14 -22.8(2) . . . . ?
C12 Pd2 Pd3 I3 66.61(14) . . . . ?
C12 Pd2 Pd3 Pd1 -112.67(13) . . . . ?
C12 Pd2 Pd3 C3 168.31(18) . . . . ?
C12 Pd2 Pd3 C4 140.28(18) . . . . ?
C12 Pd2 Pd3 C13 -9.7(2) . . . . ?
C12 Pd2 Pd3 C14 -44.1(2) . . . . ?
I1 Pd1 Pd3 I3 -3.24(6) . . . . ?
I1 Pd1 Pd3 Pd2 175.99(4) . . . . ?
I1 Pd1 Pd3 C3 -82.38(13) . . . . ?
I1 Pd1 Pd3 C4 -117.71(13) . . . . ?
I1 Pd1 Pd3 C13 101.88(18) . . . . ?
I1 Pd1 Pd3 C14 71.39(15) . . . . ?
Pd2 Pd1 Pd3 I3 -179.23(3) . . . . ?
Pd2 Pd1 Pd3 C3 101.63(13) . . . . ?
Pd2 Pd1 Pd3 C4 66.30(12) . . . . ?
Pd2 Pd1 Pd3 C13 -74.11(17) . . . . ?
Pd2 Pd1 Pd3 C14 -104.60(15) . . . . ?
C1 Pd1 Pd3 I3 84.49(13) . . . . ?
C1 Pd1 Pd3 Pd2 -96.28(13) . . . . ?
C1 Pd1 Pd3 C3 5.35(18) . . . . ?
C1 Pd1 Pd3 C4 -29.98(18) . . . . ?
C1 Pd1 Pd3 C13 -170.4(2) . . . . ?
C1 Pd1 Pd3 C14 159.1(2) . . . . ?
C2 Pd1 Pd3 I3 66.64(12) . . . . ?
C2 Pd1 Pd3 Pd2 -114.13(12) . . . . ?
C2 Pd1 Pd3 C3 -12.50(17) . . . . ?
C2 Pd1 Pd3 C4 -47.84(17) . . . . ?
C2 Pd1 Pd3 C13 171.8(2) . . . . ?
C2 Pd1 Pd3 C14 141.27(19) . . . . ?
C7 Pd1 Pd3 I3 119.50(12) . . . . ?
C7 Pd1 Pd3 Pd2 -61.27(11) . . . . ?
C7 Pd1 Pd3 C3 40.36(17) . . . . ?
C7 Pd1 Pd3 C4 5.02(17) . . . . ?
C7 Pd1 Pd3 C13 -135.4(2) . . . . ?
C7 Pd1 Pd3 C14 -165.88(19) . . . . ?
C8 Pd1 Pd3 I3 -73.72(15) . . . . ?
C8 Pd1 Pd3 Pd2 105.51(15) . . . . ?
C8 Pd1 Pd3 C3 -152.86(19) . . . . ?
C8 Pd1 Pd3 C4 171.80(19) . . . . ?
C8 Pd1 Pd3 C13 31.4(2) . . . . ?
C8 Pd1 Pd3 C14 0.9(2) . . . . ?
C9 Pd1 Pd3 I3 -104.09(17) . . . . ?
C9 Pd1 Pd3 Pd2 75.15(17) . . . . ?
C9 Pd1 Pd3 C3 176.8(2) . . . . ?
C9 Pd1 Pd3 C4 141.4(2) . . . . ?
C9 Pd1 Pd3 C13 1.0(2) . . . . ?
C9 Pd1 Pd3 C14 -29.5(2) . . . . ?
I1 Pd1 C1 C2 122.8(3) . . . . ?
I1 Pd1 C1 C7 -108.9(2) . . . . ?
Pd2 Pd1 C1 C2 -89.4(3) . . . . ?
Pd2 Pd1 C1 C7 38.9(3) . . . . ?
Pd3 Pd1 C1 C2 -29.8(3) . . . . ?
Pd3 Pd1 C1 C7 98.5(2) . . . . ?
C2 Pd1 C1 C7 128.3(4) . . . . ?
C7 Pd1 C1 C2 -128.3(4) . . . . ?
C8 Pd1 C1 C2 16.5(5) . . . . ?
C8 Pd1 C1 C7 144.8(4) . . . . ?
C9 Pd1 C1 C2 -141.5(11) . . . . ?
C9 Pd1 C1 C7 -13.2(12) . . . . ?
Pd1 C1 C2 C3 89.2(5) . . . . ?
C7 C1 C2 Pd1 -79.7(4) . . . . ?
C7 C1 C2 C3 9.5(8) . . . . ?
I1 Pd1 C2 C1 -61.3(3) . . . . ?
I1 Pd1 C2 C3 174.1(3) . . . . ?
Pd2 Pd1 C2 C1 93.3(3) . . . . ?
Pd2 Pd1 C2 C3 -31.4(3) . . . . ?
Pd3 Pd1 C2 C1 145.5(3) . . . . ?
Pd3 Pd1 C2 C3 20.8(3) . . . . ?
C1 Pd1 C2 C3 -124.7(5) . . . . ?
C7 Pd1 C2 C1 31.4(3) . . . . ?
C7 Pd1 C2 C3 -93.3(3) . . . . ?
C8 Pd1 C2 C1 -170.9(3) . . . . ?
C8 Pd1 C2 C3 64.4(4) . . . . ?
C9 Pd1 C2 C1 166.9(4) . . . . ?
C9 Pd1 C2 C3 42.2(6) . . . . ?
Pd1 C2 C3 Pd3 -23.7(3) . . . . ?
Pd1 C2 C3 C4 53.6(6) . . . . ?
C1 C2 C3 Pd3 -86.1(5) . . . . ?
C1 C2 C3 C4 -8.7(8) . . . . ?
I3 Pd3 C3 C2 -130.6(3) . . . . ?
I3 Pd3 C3 C4 101.4(3) . . . . ?
Pd1 Pd3 C3 C2 20.8(3) . . . . ?
Pd1 Pd3 C3 C4 -107.2(3) . . . . ?
Pd2 Pd3 C3 C2 80.0(3) . . . . ?
Pd2 Pd3 C3 C4 -48.0(3) . . . . ?
C4 Pd3 C3 C2 128.0(4) . . . . ?
C13 Pd3 C3 C2 108(3) . . . . ?
C13 Pd3 C3 C4 -20(3) . . . . ?
C14 Pd3 C3 C2 -28.2(5) . . . . ?
C14 Pd3 C3 C4 -156.2(3) . . . . ?
Pd3 C3 C4 C5 92.7(5) . . . . ?
C2 C3 C4 Pd3 -88.4(5) . . . . ?
C2 C3 C4 C5 4.3(8) . . . . ?
I3 Pd3 C4 C3 -80.8(3) . . . . ?
I3 Pd3 C4 C5 154.2(3) . . . . ?
Pd1 Pd3 C4 C3 72.6(3) . . . . ?
Pd1 Pd3 C4 C5 -52.4(3) . . . . ?
Pd2 Pd3 C4 C3 129.3(3) . . . . ?
Pd2 Pd3 C4 C5 4.3(3) . . . . ?
C3 Pd3 C4 C5 -125.0(4) . . . . ?
C13 Pd3 C4 C3 177.8(3) . . . . ?
C13 Pd3 C4 C5 52.8(4) . . . . ?
C14 Pd3 C4 C3 111.3(8) . . . . ?
C14 Pd3 C4 C5 -13.7(10) . . . . ?
Pd3 C4 C5 Pd2 -5.4(3) . . . . ?
Pd3 C4 C5 C6 73.0(5) . . . . ?
C3 C4 C5 Pd2 -79.0(6) . . . . ?
C3 C4 C5 C6 -0.6(9) . . . . ?
I2 Pd2 C5 C4 -148.8(3) . . . . ?
I2 Pd2 C5 C6 86.4(3) . . . . ?
Pd1 Pd2 C5 C4 61.5(3) . . . . ?
Pd1 Pd2 C5 C6 -63.3(3) . . . . ?
Pd3 Pd2 C5 C4 4.5(3) . . . . ?
Pd3 Pd2 C5 C6 -120.2(3) . . . . ?
C6 Pd2 C5 C4 124.7(5) . . . . ?
C10 Pd2 C5 C4 59.4(6) . . . . ?
C10 Pd2 C5 C6 -65.3(6) . . . . ?
C11 Pd2 C5 C4 -44.4(7) . . . . ?
C11 Pd2 C5 C6 -169.1(5) . . . . ?
C12 Pd2 C5 C4 -37.5(4) . . . . ?
C12 Pd2 C5 C6 -162.2(3) . . . . ?
Pd2 C5 C6 C7 98.0(5) . . . . ?
C4 C5 C6 Pd2 -98.8(5) . . . . ?
C4 C5 C6 C7 -0.8(8) . . . . ?
I2 Pd2 C6 C5 -96.6(3) . . . . ?
I2 Pd2 C6 C7 137.4(3) . . . . ?
Pd1 Pd2 C6 C5 113.5(3) . . . . ?
Pd1 Pd2 C6 C7 -12.5(3) . . . . ?
Pd3 Pd2 C6 C5 55.6(3) . . . . ?
Pd3 Pd2 C6 C7 -70.5(3) . . . . ?
C5 Pd2 C6 C7 -126.0(5) . . . . ?
C10 Pd2 C6 C5 153.2(3) . . . . ?
C10 Pd2 C6 C7 27.2(4) . . . . ?
C11 Pd2 C6 C5 166.9(6) . . . . ?
C11 Pd2 C6 C7 40.9(9) . . . . ?
C12 Pd2 C6 C5 42.8(6) . . . . ?
C12 Pd2 C6 C7 -83.2(6) . . . . ?
Pd1 C1 C7 C6 -90.5(5) . . . . ?
C2 C1 C7 Pd1 84.3(4) . . . . ?
C2 C1 C7 C6 -6.2(8) . . . . ?
Pd2 C6 C7 Pd1 15.0(4) . . . . ?
Pd2 C6 C7 C1 83.9(5) . . . . ?
C5 C6 C7 Pd1 -66.5(5) . . . . ?
C5 C6 C7 C1 2.5(8) . . . . ?
I1 Pd1 C7 C1 74.1(3) . . . . ?
I1 Pd1 C7 C6 -160.3(3) . . . . ?
Pd2 Pd1 C7 C1 -137.5(3) . . . . ?
Pd2 Pd1 C7 C6 -12.0(3) . . . . ?
Pd3 Pd1 C7 C1 -82.8(3) . . . . ?
Pd3 Pd1 C7 C6 42.8(3) . . . . ?
C1 Pd1 C7 C6 125.6(4) . . . . ?
C2 Pd1 C7 C1 -29.2(3) . . . . ?
C2 Pd1 C7 C6 96.4(3) . . . . ?
C8 Pd1 C7 C1 -123.2(6) . . . . ?
C8 Pd1 C7 C6 2.4(7) . . . . ?
C9 Pd1 C7 C1 177.0(3) . . . . ?
C9 Pd1 C7 C6 -57.4(4) . . . . ?
I1 Pd1 C8 C9 81.6(3) . . . . ?
I1 Pd1 C8 C14 -155.5(4) . . . . ?
Pd2 Pd1 C8 C9 -68.0(3) . . . . ?
Pd2 Pd1 C8 C14 55.0(4) . . . . ?
Pd3 Pd1 C8 C9 -124.4(3) . . . . ?
Pd3 Pd1 C8 C14 -1.4(3) . . . . ?
C1 Pd1 C8 C9 -174.4(3) . . . . ?
C1 Pd1 C8 C14 -51.4(6) . . . . ?
C2 Pd1 C8 C9 -164.2(3) . . . . ?
C2 Pd1 C8 C14 -41.3(4) . . . . ?
C7 Pd1 C8 C9 -81.3(7) . . . . ?
C7 Pd1 C8 C14 41.7(8) . . . . ?
C9 Pd1 C8 C14 123.0(5) . . . . ?
Pd1 C8 C9 C10 94.0(6) . . . . ?
C14 C8 C9 Pd1 -98.9(5) . . . . ?
C14 C8 C9 C10 -4.8(10) . . . . ?
I1 Pd1 C9 C8 -101.7(3) . . . . ?
I1 Pd1 C9 C10 131.2(3) . . . . ?
Pd2 Pd1 C9 C8 109.6(3) . . . . ?
Pd2 Pd1 C9 C10 -17.5(3) . . . . ?
Pd3 Pd1 C9 C8 51.4(3) . . . . ?
Pd3 Pd1 C9 C10 -75.7(4) . . . . ?
C1 Pd1 C9 C8 162.8(10) . . . . ?
C1 Pd1 C9 C10 35.7(13) . . . . ?
C2 Pd1 C9 C8 32.7(6) . . . . ?
C2 Pd1 C9 C10 -94.4(6) . . . . ?
C7 Pd1 C9 C8 151.9(3) . . . . ?
C7 Pd1 C9 C10 24.8(5) . . . . ?
C8 Pd1 C9 C10 -127.1(5) . . . . ?
Pd1 C9 C10 Pd2 20.5(4) . . . . ?
Pd1 C9 C10 C11 86.3(6) . . . . ?
C8 C9 C10 Pd2 -59.1(7) . . . . ?
C8 C9 C10 C11 6.8(10) . . . . ?
I2 Pd2 C10 C9 -165.8(3) . . . . ?
I2 Pd2 C10 C11 67.5(3) . . . . ?
Pd1 Pd2 C10 C9 -17.1(3) . . . . ?
Pd1 Pd2 C10 C11 -143.8(4) . . . . ?
Pd3 Pd2 C10 C9 36.7(4) . . . . ?
Pd3 Pd2 C10 C11 -90.0(3) . . . . ?
C5 Pd2 C10 C9 -14.8(7) . . . . ?
C5 Pd2 C10 C11 -141.5(5) . . . . ?
C6 Pd2 C10 C9 -60.6(4) . . . . ?
C6 Pd2 C10 C11 172.7(4) . . . . ?
C11 Pd2 C10 C9 126.7(5) . . . . ?
C12 Pd2 C10 C9 96.0(4) . . . . ?
C12 Pd2 C10 C11 -30.7(3) . . . . ?
Pd2 C10 C11 C12 80.0(5) . . . . ?
C9 C10 C11 Pd2 -89.2(6) . . . . ?
C9 C10 C11 C12 -9.2(10) . . . . ?
I2 Pd2 C11 C10 -116.1(3) . . . . ?
I2 Pd2 C11 C12 115.8(3) . . . . ?
Pd1 Pd2 C11 C10 32.3(3) . . . . ?
Pd1 Pd2 C11 C12 -95.8(3) . . . . ?
Pd3 Pd2 C11 C10 92.2(3) . . . . ?
Pd3 Pd2 C11 C12 -35.9(3) . . . . ?
C5 Pd2 C11 C10 138.2(5) . . . . ?
C5 Pd2 C11 C12 10.1(7) . . . . ?
C6 Pd2 C11 C10 -19.1(9) . . . . ?
C6 Pd2 C11 C12 -147.2(6) . . . . ?
C10 Pd2 C11 C12 -128.1(5) . . . . ?
C12 Pd2 C11 C10 128.1(5) . . . . ?
Pd2 C11 C12 C13 90.2(5) . . . . ?
C10 C11 C12 Pd2 -80.8(5) . . . . ?
C10 C11 C12 C13 9.4(9) . . . . ?
I2 Pd2 C12 C11 -67.9(3) . . . . ?
I2 Pd2 C12 C13 167.4(3) . . . . ?
Pd1 Pd2 C12 C11 86.8(3) . . . . ?
Pd1 Pd2 C12 C13 -37.8(4) . . . . ?
Pd3 Pd2 C12 C11 140.1(3) . . . . ?
Pd3 Pd2 C12 C13 15.4(3) . . . . ?
C5 Pd2 C12 C11 -175.6(3) . . . . ?
C5 Pd2 C12 C13 59.7(4) . . . . ?
C6 Pd2 C12 C11 154.1(5) . . . . ?
C6 Pd2 C12 C13 29.4(7) . . . . ?
C10 Pd2 C12 C11 30.2(3) . . . . ?
C10 Pd2 C12 C13 -94.5(4) . . . . ?
C11 Pd2 C12 C13 -124.7(5) . . . . ?
Pd2 C12 C13 Pd3 -18.6(4) . . . . ?
Pd2 C12 C13 C14 60.9(6) . . . . ?
C11 C12 C13 Pd3 -85.3(6) . . . . ?
C11 C12 C13 C14 -5.9(9) . . . . ?
I3 Pd3 C13 C12 -133.8(4) . . . . ?
I3 Pd3 C13 C14 98.5(3) . . . . ?
Pd1 Pd3 C13 C12 74.4(4) . . . . ?
Pd1 Pd3 C13 C14 -53.4(3) . . . . ?
Pd2 Pd3 C13 C12 15.9(3) . . . . ?
Pd2 Pd3 C13 C14 -111.8(3) . . . . ?
C3 Pd3 C13 C12 -13(3) . . . . ?
C3 Pd3 C13 C14 -140(3) . . . . ?
C4 Pd3 C13 C12 -30.7(5) . . . . ?
C4 Pd3 C13 C14 -158.5(3) . . . . ?
C14 Pd3 C13 C12 127.7(5) . . . . ?
Pd3 C13 C14 C8 94.4(5) . . . . ?
C12 C13 C14 Pd3 -94.1(6) . . . . ?
C12 C13 C14 C8 0.3(9) . . . . ?
Pd1 C8 C14 Pd3 1.8(4) . . . . ?
Pd1 C8 C14 C13 -74.1(6) . . . . ?
C9 C8 C14 Pd3 79.2(6) . . . . ?
C9 C8 C14 C13 3.3(9) . . . . ?
I3 Pd3 C14 C8 150.3(4) . . . . ?
I3 Pd3 C14 C13 -84.6(3) . . . . ?
Pd1 Pd3 C14 C8 -1.4(3) . . . . ?
Pd1 Pd3 C14 C13 123.7(3) . . . . ?
Pd2 Pd3 C14 C8 -59.0(4) . . . . ?
Pd2 Pd3 C14 C13 66.1(3) . . . . ?
C3 Pd3 C14 C8 50.1(5) . . . . ?
C3 Pd3 C14 C13 175.2(3) . . . . ?
C4 Pd3 C14 C8 -41.8(10) . . . . ?
C4 Pd3 C14 C13 83.3(9) . . . . ?
C13 Pd3 C14 C8 -125.1(5) . . . . ?
C21 P C15 C16 49.2(5) . . . . ?
C21 P C15 C20 -130.8(5) . . . . ?
C27 P C15 C16 -72.9(5) . . . . ?
C27 P C15 C20 107.1(5) . . . . ?
C33 P C15 C16 171.1(4) . . . . ?
C33 P C15 C20 -8.9(6) . . . . ?
P C15 C16 C17 178.1(4) . . . . ?
C20 C15 C16 C17 -1.8(9) . . . . ?
C15 C16 C17 C18 1.6(9) . . . . ?
C16 C17 C18 C19 -0.2(11) . . . . ?
C17 C18 C19 C20 -0.9(13) . . . . ?
P C15 C20 C19 -179.2(6) . . . . ?
C16 C15 C20 C19 0.8(10) . . . . ?
C18 C19 C20 C15 0.6(12) . . . . ?
C15 P C21 C22 51.1(5) . . . . ?
C15 P C21 C26 -124.3(4) . . . . ?
C27 P C21 C22 171.8(4) . . . . ?
C27 P C21 C26 -3.5(5) . . . . ?
C33 P C21 C22 -69.5(5) . . . . ?
C33 P C21 C26 115.1(4) . . . . ?
P C21 C22 C23 -176.0(4) . . . . ?
C26 C21 C22 C23 -0.5(8) . . . . ?
C21 C22 C23 C24 -0.3(8) . . . . ?
C22 C23 C24 C25 1.3(9) . . . . ?
C23 C24 C25 C26 -1.4(9) . . . . ?
C24 C25 C26 C21 0.6(9) . . . . ?
P C21 C26 C25 175.7(4) . . . . ?
C22 C21 C26 C25 0.3(8) . . . . ?
C15 P C27 C28 -174.9(4) . . . . ?
C15 P C27 C32 -0.6(5) . . . . ?
C21 P C27 C28 66.1(5) . . . . ?
C21 P C27 C32 -119.6(4) . . . . ?
C33 P C27 C28 -56.3(5) . . . . ?
C33 P C27 C32 118.0(4) . . . . ?
P C27 C28 C29 174.2(4) . . . . ?
C32 C27 C28 C29 -0.2(8) . . . . ?
C27 C28 C29 C30 0.1(9) . . . . ?
C28 C29 C30 C31 -1.0(9) . . . . ?
C29 C30 C31 C32 1.9(9) . . . . ?
P C27 C32 C31 -173.0(4) . . . . ?
C28 C27 C32 C31 1.2(7) . . . . ?
C30 C31 C32 C27 -2.0(8) . . . . ?
C15 P C33 C34 69.6(4) . . . . ?
C15 P C33 C38 -108.0(4) . . . . ?
C21 P C33 C34 -171.4(4) . . . . ?
C21 P C33 C38 10.9(5) . . . . ?
C27 P C33 C34 -49.0(4) . . . . ?
C27 P C33 C38 133.3(4) . . . . ?
P C33 C34 C35 -177.3(4) . . . . ?
C38 C33 C34 C35 0.4(7) . . . . ?
C33 C34 C35 C36 0.7(8) . . . . ?
C34 C35 C36 C37 -1.6(8) . . . . ?
C35 C36 C37 C38 1.4(8) . . . . ?
P C33 C38 C37 177.1(4) . . . . ?
C34 C33 C38 C37 -0.5(7) . . . . ?
C36 C37 C38 C33 -0.4(8) . . . . ?
